data_1521070
loop_
_publ_author_name
'Grice, J.D.'
'Gault, R.A.'
'Cooper, M.A.'
'Roberts, A.C.'

_publ_section_title
;
 Adamsite-(Y), a new sodium-yttrium carbonate mineral species from Mont
 Saint-Hilaire, Quebec
;
_journal_name_full 'Canadian Mineralogist'
_journal_page_first 1457
_journal_page_last 1466
_journal_volume 38
_journal_year 2000
_chemical_formula_sum 'C2 H12 Na O12 Y'
_chemical_name_systematic 'Na Y (C O3)2 (H2 O)6'
_space_group_IT_number 2
_symmetry_space_group_name_Hall '-P 1'
_symmetry_space_group_name_H-M 'P -1'
_cell_angle_alpha 91.13
_cell_angle_beta 103.554
_cell_angle_gamma 90.188
_cell_formula_units_Z 4
_cell_length_a 6.2592
_cell_length_b 13.0838
_cell_length_c 13.2271
_cell_volume 1052.814
_citation_journal_id_ASTM CAMIA6
_cod_data_source_file Grice_CAMIA6_2000_1676.cif
_cod_data_source_block C2H12Na1O12Y1
_cod_original_formula_sum 'C2 H12 Na1 O12 Y1'
_cod_database_code 1521070

loop_
_symmetry_equiv_pos_as_xyz
x,y,z
-x,-y,-z

loop_
_atom_site_label
_atom_site_type_symbol
_atom_site_fract_x
_atom_site_fract_y
_atom_site_fract_z
_atom_site_occupancy
_atom_site_U_iso_or_equiv
O3 O-2 0.435 0.8794 -0.0622 1 0.0
O9 O-2 -0.0049 0.6204 0.0612 1 0.0
C2 C+4 0.872 0.8738 0.2092 1 0.0
O2 O-2 0.1217 0.9532 -0.0496 1 0.0
O5 O-2 0.6771 0.8886 0.1516 1 0.0
O17 O-2 0.778 0.5549 0.4006 1 0.0
C3 C+4 0.789 0.6269 0.0466 1 0.0
O22 O-2 0.124 0.6902 0.3876 1 0.0
O7 O-2 0.3325 0.4531 -0.0506 1 0.0
C4 C+4 0.169 0.6262 0.7885 1 0.0
O13 O-2 0.6736 0.9851 0.8338 1 0.0
O21 O-2 0.238 0.9481 0.6092 1 0.0
O6 O-2 0.909 0.8711 0.3079 1 0.0
O18 O-2 0.605 0.7928 0.411 1 0.0
Y1 Y+3 0.3114 0.62581 0.00962 1 0.0
Na2 Na+1 0.6022 0.8753 0.6769 1 0.0
O14 O-2 0.7168 0.7657 0.8286 1 0.0
O11 O-2 0.3732 0.6395 0.8398 1 0.0
O20 O-2 0.898 0.8102 0.6099 1 0.0
O12 O-2 0.111 0.6278 0.6896 1 0.0
O8 O-2 0.6827 0.7133 0.0332 1 0.0
O15 O-2 0.338 0.5153 0.1656 1 0.0
O1 O-2 0.1513 0.789 -0.0331 1 0.0
C1 C+4 0.24 0.873 -0.0492 1 0.0
O23 O-2 0.704 0.5437 0.6008 1 0.0
Y2 Y+3 0.8016 0.87428 0.98989 1 0.0
O10 O-2 0.03 0.6114 0.8476 1 0.0
O4 O-2 0.0296 0.8604 0.1608 1 0.0
Na1 Na+1 0.4232 0.6251 0.3243 1 0.0
O19 O-2 0.412 0.7126 0.5942 1 0.0
O24 O-2 0.698 0.0411 0.5921 1 0.0
O16 O-2 0.3866 0.734 0.1714 1 0.0
